data_4345316
loop_
_publ_author_name
'Zaltariov, Mirela F.'
'Hammerstad, Marta'
'Arabshahi, Homayon J.'
'Jovanovi\'c, Katarina'
'Richter, Klaus W.'
'Cazacu, Maria'
'Shova, Sergiu'
'Balan, Mihaela'
'Andersen, Niels H.'
'Radulovi\'c, Sini\<sa'
'Reynisson, J\'ohannes'
'Andersson, K. Kristoffer'
'Arion, Vladimir B.'

_publ_section_title
;
 New Iminodiacetate-Thiosemicarbazone Hybrids and Their Copper(II)
 Complexes Are Potential Ribonucleotide Reductase R2 Inhibitors with High
 Antiproliferative Activity.
;
_journal_issue 6
_journal_name_full 'Inorganic chemistry'
_journal_page_first 3532
_journal_page_last 3549
_journal_paper_doi 10.1021/acs.inorgchem.6b03178
_journal_volume 56
_journal_year 2017
_chemical_formula_moiety 'C18 H26 N4 O5 S'
_chemical_formula_sum 'C18 H26 N4 O5 S'
_chemical_formula_weight 410.49
_chemical_name_systematic
;
 ?
;
_space_group_crystal_system monoclinic
_space_group_IT_number 14
_space_group_name_Hall '-P 2ybc'
_space_group_name_H-M_alt 'P 1 21/c 1'
_symmetry_space_group_name_Hall '-P 2ybc'
_symmetry_space_group_name_H-M 'P 1 21/c 1'
_atom_sites_solution_hydrogens geom
_audit_creation_method SHELXL-2014
_cell_angle_alpha 90
_cell_angle_beta 103.5334(17)
_cell_angle_gamma 90
_cell_formula_units_Z 4
_cell_length_a 9.8999(4)
_cell_length_b 13.2618(6)
_cell_length_c 15.7128(7)
_cell_measurement_reflns_used 9842
_cell_measurement_temperature 100(2)
_cell_measurement_theta_max 30.006
_cell_measurement_theta_min 2.615
_cell_volume 2005.66(15)
_computing_cell_refinement 'Bruker SAINT'
_computing_data_collection 'Bruker APEX2'
_computing_data_reduction 'Bruker SAINT'
_computing_molecular_graphics 'Bruker SHELXTL'
_computing_publication_material 'Bruker SHELXTL'
_computing_structure_refinement 'SHELXL-2014 (Sheldrick, 2014)'
_computing_structure_solution 'SHELXS-2014 (Sheldrick, 2014)'
_diffrn_ambient_temperature 100(2)
_diffrn_measured_fraction_theta_full 0.999
_diffrn_measured_fraction_theta_max 0.996
_diffrn_measurement_device_type 'Bruker D8 Venture'
_diffrn_measurement_method '\f and \w scans'
_diffrn_radiation_type MoK\a
_diffrn_radiation_wavelength 0.71073
_diffrn_reflns_av_R_equivalents 0.0640
_diffrn_reflns_av_unetI/netI 0.0261
_diffrn_reflns_Laue_measured_fraction_full 0.999
_diffrn_reflns_Laue_measured_fraction_max 0.996
_diffrn_reflns_limit_h_max 13
_diffrn_reflns_limit_h_min -13
_diffrn_reflns_limit_k_max 18
_diffrn_reflns_limit_k_min -18
_diffrn_reflns_limit_l_max 22
_diffrn_reflns_limit_l_min -22
_diffrn_reflns_number 68322
_diffrn_reflns_point_group_measured_fraction_full 0.999
_diffrn_reflns_point_group_measured_fraction_max 0.996
_diffrn_reflns_theta_full 25.242
_diffrn_reflns_theta_max 30.125
_diffrn_reflns_theta_min 2.034
_diffrn_source 'fine-focus sealed tube'
_exptl_absorpt_coefficient_mu 0.199
_exptl_absorpt_correction_T_max 0.7460
_exptl_absorpt_correction_T_min 0.6394
_exptl_absorpt_correction_type multi-scan
_exptl_crystal_colour colorless
_exptl_crystal_density_diffrn 1.359
_exptl_crystal_description block
_exptl_crystal_F_000 872
_exptl_crystal_size_max 0.400
_exptl_crystal_size_mid 0.400
_exptl_crystal_size_min 0.250
_refine_diff_density_max 0.396
_refine_diff_density_min -0.337
_refine_diff_density_rms 0.056
_refine_ls_extinction_method none
_refine_ls_goodness_of_fit_ref 1.028
_refine_ls_hydrogen_treatment constr
_refine_ls_matrix_type full
_refine_ls_number_parameters 259
_refine_ls_number_reflns 5889
_refine_ls_number_restraints 0
_refine_ls_restrained_S_all 1.028
_refine_ls_R_factor_all 0.0474
_refine_ls_R_factor_gt 0.0369
_refine_ls_shift/su_max 0.001
_refine_ls_shift/su_mean 0.000
_refine_ls_structure_factor_coef Fsqd
_refine_ls_weighting_details 'w=1/[\s^2^(Fo^2^)+(0.0461P)^2^+0.9429P] where P=(Fo^2^+2Fc^2^)/3'
_refine_ls_weighting_scheme calc
_refine_ls_wR_factor_gt 0.0928
_refine_ls_wR_factor_ref 0.0983
_reflns_Friedel_coverage 0.000
_reflns_number_gt 4956
_reflns_number_total 5889
_reflns_threshold_expression 'I > 2\s(I)'
_cod_data_source_file ic6b03178_si_002.cif
_cod_data_source_block miza013l
_cod_depositor_comments 'Adding full bibliography for 4345315--4345326.cif.'
_cod_database_code 4345316
_shelx_space_group_comment
;
The symmetry employed for this shelxl refinement is uniquely defined
by the following loop, which should always be used as a source of
symmetry information in preference to the above space-group names.
They are only intended as comments.
;
_shelx_estimated_absorpt_t_min 0.925
_shelx_estimated_absorpt_t_max 0.952
_shelxl_version_number 2014-3

loop_
_space_group_symop_operation_xyz
'x, y, z'
'-x, y+1/2, -z+1/2'
'-x, -y, -z'
'x, -y-1/2, z-1/2'

loop_
_atom_site_label
_atom_site_type_symbol
_atom_site_fract_x
_atom_site_fract_y
_atom_site_fract_z
_atom_site_U_iso_or_equiv
_atom_site_adp_type
_atom_site_occupancy
_atom_site_site_symmetry_order
_atom_site_calc_flag
_atom_site_refinement_flags_posn
_atom_site_refinement_flags_adp
S1 S 0.25751(3) 0.64037(2) 0.57879(2) 0.02083(8) Uani 1 1 d . .
O1 O 0.21093(8) 0.47786(7) 0.38441(5) 0.01828(17) Uani 1 1 d . .
H1 H 0.1794 0.5157 0.4181 0.027 Uiso 1 1 calc R U
O2 O 0.51836(8) 0.19394(6) 0.10524(5) 0.01645(16) Uani 1 1 d . .
O3 O 0.29584(8) 0.24331(6) 0.08287(5) 0.01716(17) Uani 1 1 d . .
O4 O 0.46784(9) 0.55296(7) 0.11103(6) 0.02194(18) Uani 1 1 d . .
O5 O 0.58884(10) 0.62498(7) 0.23399(6) 0.0244(2) Uani 1 1 d . .
N1 N 0.02848(10) 0.59211(7) 0.43095(6) 0.01505(18) Uani 1 1 d . .
N2 N -0.00771(10) 0.65441(7) 0.49128(6) 0.01558(19) Uani 1 1 d . .
H2 H -0.0938 0.6757 0.4843 0.019 Uiso 1 1 calc R U
N3 N 0.05046(10) 0.74648(8) 0.61784(7) 0.0192(2) Uani 1 1 d . .
N4 N 0.37129(9) 0.40232(7) 0.20197(6) 0.01288(17) Uani 1 1 d . .
C1 C 0.11176(11) 0.46276(8) 0.30963(7) 0.0133(2) Uani 1 1 d . .
C2 C 0.14554(11) 0.40307(8) 0.24405(7) 0.0150(2) Uani 1 1 d . .
C3 C 0.04728(12) 0.38839(10) 0.16585(8) 0.0210(2) Uani 1 1 d . .
H3 H 0.0719 0.3492 0.1211 0.025 Uiso 1 1 calc R U
C4 C -0.08625(13) 0.42926(11) 0.15075(8) 0.0244(3) Uani 1 1 d . .
C5 C -0.11929(12) 0.48582(10) 0.21739(8) 0.0200(2) Uani 1 1 d . .
H5 H -0.2103 0.5128 0.2091 0.024 Uiso 1 1 calc R U
C6 C -0.02301(11) 0.50446(8) 0.29646(7) 0.0144(2) Uani 1 1 d . .
C7 C -0.06345(11) 0.56888(8) 0.36162(7) 0.0150(2) Uani 1 1 d . .
H7 H -0.1560 0.5931 0.3529 0.018 Uiso 1 1 calc R U
C8 C 0.09313(11) 0.68295(9) 0.56286(7) 0.0153(2) Uani 1 1 d . .
C9 C -0.19044(16) 0.41019(15) 0.06530(11) 0.0443(5) Uani 1 1 d . .
H9A H -0.2218 0.3400 0.0633 0.066 Uiso 1 1 calc R U
H9B H -0.1468 0.4230 0.0164 0.066 Uiso 1 1 calc R U
H9C H -0.2703 0.4553 0.0608 0.066 Uiso 1 1 calc R U
C10 C 0.28534(11) 0.35274(8) 0.25542(7) 0.0147(2) Uani 1 1 d . .
H10A H 0.3349 0.3552 0.3179 0.018 Uiso 1 1 calc R U
H10B H 0.2717 0.2810 0.2381 0.018 Uiso 1 1 calc R U
C11 C 0.47744(10) 0.33333(8) 0.18628(7) 0.01306(19) Uani 1 1 d . .
H11A H 0.5237 0.3005 0.2421 0.016 Uiso 1 1 calc R U
H11B H 0.5486 0.3720 0.1651 0.016 Uiso 1 1 calc R U
C12 C 0.41694(11) 0.25309(8) 0.11966(7) 0.01251(19) Uani 1 1 d . .
C13 C 0.47364(13) 0.11240(9) 0.04381(8) 0.0188(2) Uani 1 1 d . .
H13A H 0.4339 0.1403 -0.0144 0.028 Uiso 1 1 calc R U
H13B H 0.4033 0.0719 0.0629 0.028 Uiso 1 1 calc R U
H13C H 0.5535 0.0698 0.0414 0.028 Uiso 1 1 calc R U
C14 C 0.43539(11) 0.49162(8) 0.24840(7) 0.0155(2) Uani 1 1 d . .
H14A H 0.5051 0.4693 0.3010 0.019 Uiso 1 1 calc R U
H14B H 0.3629 0.5295 0.2689 0.019 Uiso 1 1 calc R U
C15 C 0.50567(11) 0.56315(8) 0.19764(7) 0.0155(2) Uani 1 1 d . .
C16 C 0.52767(14) 0.62689(10) 0.06210(9) 0.0268(3) Uani 1 1 d . .
H16A H 0.5187 0.6029 0.0021 0.040 Uiso 1 1 calc R U
H16B H 0.6261 0.6364 0.0903 0.040 Uiso 1 1 calc R U
H16C H 0.4785 0.6912 0.0610 0.040 Uiso 1 1 calc R U
C17 C 0.14735(15) 0.78688(13) 0.69461(10) 0.0345(3) Uani 1 1 d . .
H17A H 0.1245 0.8576 0.7028 0.052 Uiso 1 1 calc R U
H17B H 0.2422 0.7824 0.6863 0.052 Uiso 1 1 calc R U
H17C H 0.1405 0.7478 0.7464 0.052 Uiso 1 1 calc R U
C18 C -0.09353(12) 0.78111(10) 0.60250(8) 0.0224(2) Uani 1 1 d . .
H18A H -0.1136 0.8269 0.5521 0.034 Uiso 1 1 calc R U
H18B H -0.1072 0.8167 0.6545 0.034 Uiso 1 1 calc R U
H18C H -0.1562 0.7229 0.5906 0.034 Uiso 1 1 calc R U

loop_
_atom_site_aniso_label
_atom_site_aniso_U_11
_atom_site_aniso_U_22
_atom_site_aniso_U_33
_atom_site_aniso_U_23
_atom_site_aniso_U_13
_atom_site_aniso_U_12
S1 0.01237(13) 0.02637(16) 0.02311(15) -0.00297(11) 0.00285(10) 0.00451(10)
O1 0.0141(4) 0.0247(4) 0.0153(4) -0.0041(3) 0.0019(3) 0.0058(3)
O2 0.0148(4) 0.0164(4) 0.0187(4) -0.0067(3) 0.0049(3) 0.0001(3)
O3 0.0136(4) 0.0188(4) 0.0173(4) -0.0018(3) 0.0002(3) -0.0008(3)
O4 0.0243(4) 0.0218(4) 0.0182(4) 0.0023(3) 0.0018(3) -0.0084(3)
O5 0.0233(4) 0.0225(5) 0.0279(5) -0.0083(4) 0.0071(4) -0.0084(3)
N1 0.0152(4) 0.0151(4) 0.0161(4) -0.0015(3) 0.0061(3) 0.0029(3)
N2 0.0124(4) 0.0185(5) 0.0159(4) -0.0035(4) 0.0036(3) 0.0044(3)
N3 0.0145(4) 0.0226(5) 0.0194(5) -0.0065(4) 0.0018(4) 0.0030(4)
N4 0.0121(4) 0.0115(4) 0.0158(4) -0.0018(3) 0.0048(3) 0.0006(3)
C1 0.0118(4) 0.0137(5) 0.0145(5) 0.0007(4) 0.0035(4) 0.0009(4)
C2 0.0129(5) 0.0145(5) 0.0185(5) -0.0005(4) 0.0053(4) 0.0014(4)
C3 0.0179(5) 0.0236(6) 0.0212(6) -0.0083(5) 0.0036(4) 0.0027(4)
C4 0.0161(5) 0.0311(7) 0.0229(6) -0.0101(5) -0.0015(4) 0.0031(5)
C5 0.0122(5) 0.0240(6) 0.0224(6) -0.0055(5) 0.0012(4) 0.0032(4)
C6 0.0122(5) 0.0146(5) 0.0169(5) -0.0013(4) 0.0044(4) 0.0011(4)
C7 0.0128(5) 0.0149(5) 0.0181(5) -0.0002(4) 0.0053(4) 0.0020(4)
C8 0.0146(5) 0.0152(5) 0.0165(5) 0.0001(4) 0.0044(4) 0.0012(4)
C9 0.0245(7) 0.0660(12) 0.0347(8) -0.0283(8) -0.0085(6) 0.0140(7)
C10 0.0139(5) 0.0150(5) 0.0165(5) 0.0012(4) 0.0062(4) 0.0023(4)
C11 0.0110(4) 0.0138(5) 0.0145(5) -0.0019(4) 0.0030(3) 0.0005(4)
C12 0.0142(5) 0.0120(5) 0.0121(4) 0.0007(4) 0.0046(3) -0.0005(4)
C13 0.0230(5) 0.0163(5) 0.0180(5) -0.0068(4) 0.0062(4) -0.0014(4)
C14 0.0176(5) 0.0129(5) 0.0161(5) -0.0023(4) 0.0042(4) 0.0004(4)
C15 0.0129(5) 0.0131(5) 0.0202(5) -0.0021(4) 0.0033(4) 0.0023(4)
C16 0.0289(6) 0.0259(7) 0.0255(6) 0.0068(5) 0.0060(5) -0.0089(5)
C17 0.0247(6) 0.0447(9) 0.0299(7) -0.0197(6) -0.0021(5) 0.0026(6)
C18 0.0177(5) 0.0267(6) 0.0220(6) -0.0070(5) 0.0035(4) 0.0068(5)

loop_
_atom_type_symbol
_atom_type_description
_atom_type_scat_dispersion_real
_atom_type_scat_dispersion_imag
_atom_type_scat_source
C C 0.0033 0.0016 'International Tables Vol C Tables 4.2.6.8 and 6.1.1.4'
H H 0.0000 0.0000 'International Tables Vol C Tables 4.2.6.8 and 6.1.1.4'
N N 0.0061 0.0033 'International Tables Vol C Tables 4.2.6.8 and 6.1.1.4'
O O 0.0106 0.0060 'International Tables Vol C Tables 4.2.6.8 and 6.1.1.4'
S S 0.1246 0.1234 'International Tables Vol C Tables 4.2.6.8 and 6.1.1.4'

loop_
_geom_angle_atom_site_label_1
_geom_angle_atom_site_label_2
_geom_angle_atom_site_label_3
_geom_angle
C1 O1 H1 109.5
C12 O2 C13 115.29(9)
C15 O4 C16 114.83(9)
C7 N1 N2 119.01(9)
N1 N2 C8 118.50(9)
N1 N2 H2 120.8
C8 N2 H2 120.8
C8 N3 C17 121.21(10)
C8 N3 C18 122.12(10)
C17 N3 C18 116.65(10)
C14 N4 C11 110.39(8)
C14 N4 C10 108.52(8)
C11 N4 C10 110.47(8)
O1 C1 C2 118.11(9)
O1 C1 C6 122.36(10)
C2 C1 C6 119.53(10)
C3 C2 C1 119.41(10)
C3 C2 C10 118.37(10)
C1 C2 C10 122.22(10)
C2 C3 C4 122.29(11)
C2 C3 H3 118.9
C4 C3 H3 118.9
C5 C4 C3 117.54(11)
C5 C4 C9 121.91(11)
C3 C4 C9 120.55(11)
C4 C5 C6 122.24(10)
C4 C5 H5 118.9
C6 C5 H5 118.9
C5 C6 C1 118.95(10)
C5 C6 C7 118.98(10)
C1 C6 C7 122.04(10)
N1 C7 C6 118.66(10)
N1 C7 H7 120.7
C6 C7 H7 120.7
N3 C8 N2 114.99(10)
N3 C8 S1 123.54(9)
N2 C8 S1 121.46(8)
C4 C9 H9A 109.5
C4 C9 H9B 109.5
H9A C9 H9B 109.5
C4 C9 H9C 109.5
H9A C9 H9C 109.5
H9B C9 H9C 109.5
N4 C10 C2 111.65(9)
N4 C10 H10A 109.3
C2 C10 H10A 109.3
N4 C10 H10B 109.3
C2 C10 H10B 109.3
H10A C10 H10B 108.0
N4 C11 C12 111.96(8)
N4 C11 H11A 109.2
C12 C11 H11A 109.2
N4 C11 H11B 109.2
C12 C11 H11B 109.2
H11A C11 H11B 107.9
O3 C12 O2 123.82(10)
O3 C12 C11 126.36(10)
O2 C12 C11 109.81(9)
O2 C13 H13A 109.5
O2 C13 H13B 109.5
H13A C13 H13B 109.5
O2 C13 H13C 109.5
H13A C13 H13C 109.5
H13B C13 H13C 109.5
N4 C14 C15 116.55(9)
N4 C14 H14A 108.2
C15 C14 H14A 108.2
N4 C14 H14B 108.2
C15 C14 H14B 108.2
H14A C14 H14B 107.3
O5 C15 O4 123.40(11)
O5 C15 C14 121.64(11)
O4 C15 C14 114.96(9)
O4 C16 H16A 109.5
O4 C16 H16B 109.5
H16A C16 H16B 109.5
O4 C16 H16C 109.5
H16A C16 H16C 109.5
H16B C16 H16C 109.5
N3 C17 H17A 109.5
N3 C17 H17B 109.5
H17A C17 H17B 109.5
N3 C17 H17C 109.5
H17A C17 H17C 109.5
H17B C17 H17C 109.5
N3 C18 H18A 109.5
N3 C18 H18B 109.5
H18A C18 H18B 109.5
N3 C18 H18C 109.5
H18A C18 H18C 109.5
H18B C18 H18C 109.5

loop_
_geom_bond_atom_site_label_1
_geom_bond_atom_site_label_2
_geom_bond_distance
S1 C8 1.6850(11)
O1 C1 1.3581(13)
O1 H1 0.8400
O2 C12 1.3346(13)
O2 C13 1.4481(13)
O3 C12 1.2099(13)
O4 C15 1.3312(14)
O4 C16 1.4547(15)
O5 C15 1.2067(14)
N1 C7 1.2830(15)
N1 N2 1.3669(13)
N2 C8 1.3708(14)
N2 H2 0.8800
N3 C8 1.3437(15)
N3 C17 1.4563(16)
N3 C18 1.4630(15)
N4 C14 1.4563(14)
N4 C11 1.4572(13)
N4 C10 1.4820(14)
C1 C2 1.4007(15)
C1 C6 1.4141(14)
C2 C3 1.3909(16)
C2 C10 1.5090(15)
C3 C4 1.3967(17)
C3 H3 0.9500
C4 C5 1.3880(17)
C4 C9 1.5107(18)
C5 C6 1.3996(15)
C5 H5 0.9500
C6 C7 1.4596(15)
C7 H7 0.9500
C9 H9A 0.9800
C9 H9B 0.9800
C9 H9C 0.9800
C10 H10A 0.9900
C10 H10B 0.9900
C11 C12 1.5144(15)
C11 H11A 0.9900
C11 H11B 0.9900
C13 H13A 0.9800
C13 H13B 0.9800
C13 H13C 0.9800
C14 C15 1.5100(16)
C14 H14A 0.9900
C14 H14B 0.9900
C16 H16A 0.9800
C16 H16B 0.9800
C16 H16C 0.9800
C17 H17A 0.9800
C17 H17B 0.9800
C17 H17C 0.9800
C18 H18A 0.9800
C18 H18B 0.9800
C18 H18C 0.9800

loop_
_geom_hbond_atom_site_label_D
_geom_hbond_atom_site_label_H
_geom_hbond_atom_site_label_A
_geom_hbond_distance_DH
_geom_hbond_distance_HA
_geom_hbond_distance_DA
_geom_hbond_angle_DHA
_geom_hbond_site_symmetry_A
O1 H1 S1 0.84 2.97 3.6779(9) 143.9 .
O1 H1 N1 0.84 1.86 2.5906(12) 145.3 .
N2 H2 O3 0.88 2.22 3.0543(12) 158.0 2
C10 H10B O3 0.99 2.56 3.0983(14) 114.4 .
C10 H10B O5 0.99 2.47 3.2567(14) 136.2 2_645
C11 H11A O5 0.99 2.65 3.1653(14) 112.9 2_645
C11 H11B O4 0.99 2.61 3.1367(14) 113.5 .
C13 H13C O1 0.98 2.65 3.5439(15) 152.1 2_645
C14 H14A S1 0.99 3.02 3.9770(12) 162.6 3_666
O1 H1 S1 0.84 2.97 3.6779(9) 143.9 .
O1 H1 N1 0.84 1.86 2.5906(12) 145.3 .
N2 H2 O3 0.88 2.22 3.0543(12) 158.0 2

loop_
_geom_torsion_atom_site_label_1
_geom_torsion_atom_site_label_2
_geom_torsion_atom_site_label_3
_geom_torsion_atom_site_label_4
_geom_torsion
C7 N1 N2 C8 -176.64(10)
O1 C1 C2 C3 -178.36(11)
C6 C1 C2 C3 2.02(17)
O1 C1 C2 C10 2.26(16)
C6 C1 C2 C10 -177.37(10)
C1 C2 C3 C4 -1.58(19)
C10 C2 C3 C4 177.83(12)
C2 C3 C4 C5 -0.2(2)
C2 C3 C4 C9 -179.12(15)
C3 C4 C5 C6 1.6(2)
C9 C4 C5 C6 -179.49(14)
C4 C5 C6 C1 -1.19(19)
C4 C5 C6 C7 176.94(12)
O1 C1 C6 C5 179.71(11)
C2 C1 C6 C5 -0.68(16)
O1 C1 C6 C7 1.64(17)
C2 C1 C6 C7 -178.75(10)
N2 N1 C7 C6 178.42(10)
C5 C6 C7 N1 -174.60(11)
C1 C6 C7 N1 3.47(17)
C17 N3 C8 N2 -177.21(12)
C18 N3 C8 N2 0.78(17)
C17 N3 C8 S1 2.71(18)
C18 N3 C8 S1 -179.31(9)
N1 N2 C8 N3 178.16(10)
N1 N2 C8 S1 -1.75(15)
C14 N4 C10 C2 81.03(11)
C11 N4 C10 C2 -157.83(9)
C3 C2 C10 N4 73.06(13)
C1 C2 C10 N4 -107.55(12)
C14 N4 C11 C12 -165.83(9)
C10 N4 C11 C12 74.14(11)
C13 O2 C12 O3 -2.39(15)
C13 O2 C12 C11 178.76(9)
N4 C11 C12 O3 -0.91(15)
N4 C11 C12 O2 177.90(9)
C11 N4 C14 C15 69.75(12)
C10 N4 C14 C15 -169.06(9)
C16 O4 C15 O5 -3.87(17)
C16 O4 C15 C14 175.55(10)
N4 C14 C15 O5 -161.98(10)
N4 C14 C15 O4 18.58(14)
